data_4032130
loop_
_publ_author_name
'Aruri, Hariprasad'
'Singh, Umed'
'Kumar, Mukesh'
'Sharma, Sumit'
'Aithagani, Sravan Kumar'
'Gupta, Vivek K.'
'Mignani, Serge'
'Vishwakarma, Ram A.'
'Singh, Parvinder Pal'

_publ_section_title
;
 Metal-free Cross-Dehydrogenative Coupling of HN-azoles with \a-C(sp(3))-H
 Amides via C-H Activation and Its Mechanistic and Application Studies.
;
_journal_issue 2
_journal_name_full 'The Journal of organic chemistry'
_journal_page_first 1000
_journal_page_last 1012
_journal_paper_doi 10.1021/acs.joc.6b02448
_journal_volume 82
_journal_year 2017
_chemical_formula_moiety 'C22 H19 N3 O'
_chemical_formula_sum 'C22 H19 N3 O'
_chemical_formula_weight 341.40
_chemical_name_systematic
;
 ?
;
_space_group_IT_number 14
_symmetry_cell_setting monoclinic
_symmetry_space_group_name_Hall '-P 2yn'
_symmetry_space_group_name_H-M 'P 1 21/n 1'
_atom_sites_solution_hydrogens geom
_atom_sites_solution_primary direct
_atom_sites_solution_secondary difmap
_audit_creation_method SHELXL-97
_cell_angle_alpha 90.00
_cell_angle_beta 100.626(6)
_cell_angle_gamma 90.00
_cell_formula_units_Z 4
_cell_length_a 9.2268(6)
_cell_length_b 10.1429(5)
_cell_length_c 19.5322(14)
_cell_measurement_reflns_used 2194
_cell_measurement_temperature 293(2)
_cell_measurement_theta_max 28.2220
_cell_measurement_theta_min 3.9170
_cell_volume 1796.6(2)
_computing_structure_refinement 'SHELXL-97 (Sheldrick, 1997)'
_diffrn_ambient_temperature 293(2)
_diffrn_detector_area_resol_mean 16.1049
_diffrn_measured_fraction_theta_full 0.996
_diffrn_measured_fraction_theta_max 0.996
_diffrn_measurement_device_type 'Xcalibur, Sapphire3'
_diffrn_measurement_method 'Omega Scan'
_diffrn_radiation_monochromator graphite
_diffrn_radiation_source 'fine-focus sealed tube'
_diffrn_radiation_type MoK\a
_diffrn_radiation_wavelength 0.71073
_diffrn_reflns_av_R_equivalents 0.0220
_diffrn_reflns_av_sigmaI/netI 0.0327
_diffrn_reflns_limit_h_max 10
_diffrn_reflns_limit_h_min -8
_diffrn_reflns_limit_k_max 11
_diffrn_reflns_limit_k_min -12
_diffrn_reflns_limit_l_max 17
_diffrn_reflns_limit_l_min -23
_diffrn_reflns_number 6728
_diffrn_reflns_theta_full 25.00
_diffrn_reflns_theta_max 25.00
_diffrn_reflns_theta_min 3.76
_diffrn_standards_decay_% 0
_diffrn_standards_interval_count 0
_diffrn_standards_interval_time 0
_diffrn_standards_number 0
_exptl_absorpt_coefficient_mu 0.079
_exptl_absorpt_correction_T_max 1.00000
_exptl_absorpt_correction_T_min 0.85305
_exptl_absorpt_correction_type multi-scan
_exptl_absorpt_process_details 'Crys Alis Red'
_exptl_crystal_colour white
_exptl_crystal_density_diffrn 1.262
_exptl_crystal_density_method 'not measured'
_exptl_crystal_description block
_exptl_crystal_F_000 720
_exptl_crystal_size_max 0.3
_exptl_crystal_size_mid 0.2
_exptl_crystal_size_min 0.2
_refine_diff_density_max 0.167
_refine_diff_density_min -0.156
_refine_diff_density_rms 0.032
_refine_ls_extinction_coef 0.0138(11)
_refine_ls_extinction_expression Fc^*^=kFc[1+0.001xFc^2^\l^3^/sin(2\q)]^-1/4^
_refine_ls_extinction_method SHELXL
_refine_ls_goodness_of_fit_ref 1.052
_refine_ls_hydrogen_treatment mixed
_refine_ls_matrix_type full
_refine_ls_number_parameters 236
_refine_ls_number_reflns 3147
_refine_ls_number_restraints 0
_refine_ls_restrained_S_all 1.052
_refine_ls_R_factor_all 0.0627
_refine_ls_R_factor_gt 0.0428
_refine_ls_shift/su_max 0.000
_refine_ls_shift/su_mean 0.000
_refine_ls_structure_factor_coef Fsqd
_refine_ls_weighting_details 'calc w=1/[\s^2^(Fo^2^)+(0.0335P)^2^+0.5210P] where P=(Fo^2^+2Fc^2^)/3'
_refine_ls_weighting_scheme calc
_refine_ls_wR_factor_gt 0.0899
_refine_ls_wR_factor_ref 0.1025
_reflns_number_gt 2402
_reflns_number_total 3147
_reflns_threshold_expression >2sigma(I)
_cod_data_source_file jo6b02448_si_003.cif
_cod_data_source_block hr179
_cod_depositor_comments
;
The following automatic conversions were performed:

'_symmetry_cell_setting' value 'MONOCLINIC' changed to 'monoclinic'
according to
/usr/data/users/saulius/crontab/automatic-downloads/rss-feeds/ACS/lib/dictionaries/cif_core.dic
dictionary named 'cif_core.dic' version 2.4.2 from 2011-04-26.

Automatic conversion script
Id: cif_fix_values 4268 2015-11-12 08:31:59Z antanas 

 Adding full bibliography for 4032129--4032130.cif.
;
_cod_original_sg_symbol_H-M 'P 21/n'
_cod_database_code 4032130

loop_
_symmetry_equiv_pos_as_xyz
'x, y, z'
'-x+1/2, y+1/2, -z+1/2'
'-x, -y, -z'
'x-1/2, -y-1/2, z-1/2'

loop_
_atom_site_label
_atom_site_type_symbol
_atom_site_fract_x
_atom_site_fract_y
_atom_site_fract_z
_atom_site_U_iso_or_equiv
_atom_site_adp_type
_atom_site_occupancy
_atom_site_symmetry_multiplicity
_atom_site_calc_flag
_atom_site_refinement_flags
N3 N 0.74180(16) 0.25224(13) 0.23938(7) 0.0369(3) Uani 1 1 d .
C17 C 0.56700(18) 0.30052(15) 0.12747(8) 0.0315(4) Uani 1 1 d .
C16 C 0.59015(18) 0.28278(17) 0.20715(8) 0.0372(4) Uani 1 1 d .
H16A H 0.5604 0.3631 0.2277 0.045 Uiso 1 1 calc R
H16B H 0.5266 0.2123 0.2176 0.045 Uiso 1 1 calc R
O1 O 0.64500(13) 0.41560(10) 0.11305(6) 0.0387(3) Uani 1 1 d .
H1A H 0.6134 0.4799 0.1311 0.058 Uiso 1 1 calc R
C2 C 0.40152(18) 0.31695(15) 0.09744(8) 0.0330(4) Uani 1 1 d .
C8 C 0.62992(18) 0.18431(16) 0.09279(8) 0.0337(4) Uani 1 1 d .
N1 N 0.90926(17) 0.13433(15) 0.30018(9) 0.0520(4) Uani 1 1 d .
C15 C 0.97469(19) 0.24555(16) 0.28194(9) 0.0367(4) Uani 1 1 d .
N2 N 0.76705(18) 0.13833(15) 0.27420(8) 0.0520(4) Uani 1 1 d .
C18 C 1.1334(2) 0.26964(17) 0.30466(9) 0.0400(4) Uani 1 1 d .
C14 C 0.86672(19) 0.32124(17) 0.24310(9) 0.0390(4) Uani 1 1 d .
H14 H 0.8779 0.4033 0.2235 0.047 Uiso 1 1 calc R
C23 C 1.1942(2) 0.3927(2) 0.29767(10) 0.0504(5) Uani 1 1 d .
H23 H 1.1344 0.4610 0.2771 0.061 Uiso 1 1 calc R
C1 C 0.28990(19) 0.27970(19) 0.13185(10) 0.0447(5) Uani 1 1 d .
H1 H 0.3134 0.2425 0.1760 0.054 Uiso 1 1 calc R
C3 C 0.3620(2) 0.37283(17) 0.03146(9) 0.0421(4) Uani 1 1 d .
H3 H 0.4353 0.3985 0.0073 0.051 Uiso 1 1 calc R
C5 C 0.1059(2) 0.35326(18) 0.03620(10) 0.0494(5) Uani 1 1 d .
H5 H 0.0075 0.3657 0.0160 0.059 Uiso 1 1 calc R
C6 C 0.1433(2) 0.2972(2) 0.10116(10) 0.0518(5) Uani 1 1 d .
H6 H 0.0694 0.2708 0.1248 0.062 Uiso 1 1 calc R
C4 C 0.2160(2) 0.39069(19) 0.00140(10) 0.0502(5) Uani 1 1 d .
H4 H 0.1918 0.4283 -0.0427 0.060 Uiso 1 1 calc R
C13 C 0.5868(2) 0.05677(17) 0.10321(10) 0.0494(5) Uani 1 1 d .
H13 H 0.5188 0.0416 0.1320 0.059 Uiso 1 1 calc R
C19 C 1.2264(2) 0.1688(2) 0.33418(10) 0.0557(5) Uani 1 1 d .
H19 H 1.1879 0.0852 0.3390 0.067 Uiso 1 1 calc R
C12 C 0.6426(3) -0.04868(19) 0.07177(11) 0.0586(6) Uani 1 1 d .
H12 H 0.6127 -0.1339 0.0799 0.070 Uiso 1 1 calc R
C20 C 1.3748(2) 0.1912(3) 0.35640(11) 0.0660(6) Uani 1 1 d .
H20 H 1.4359 0.1225 0.3756 0.079 Uiso 1 1 calc R
C22 C 1.3434(2) 0.4149(2) 0.32105(11) 0.0619(6) Uani 1 1 d .
H22 H 1.3828 0.4982 0.3168 0.074 Uiso 1 1 calc R
C9 C 0.7290(2) 0.2036(2) 0.04889(11) 0.0567(6) Uani 1 1 d .
H9 H 0.7589 0.2886 0.0403 0.068 Uiso 1 1 calc R
C21 C 1.4332(2) 0.3140(3) 0.35048(11) 0.0648(6) Uani 1 1 d .
H21 H 1.5332 0.3290 0.3663 0.078 Uiso 1 1 calc R
C11 C 0.7413(2) -0.0283(2) 0.02888(11) 0.0597(6) Uani 1 1 d .
H11 H 0.7791 -0.0992 0.0076 0.072 Uiso 1 1 calc R
C10 C 0.7842(3) 0.0973(2) 0.01751(13) 0.0727(7) Uani 1 1 d .
H10 H 0.8515 0.1116 -0.0118 0.087 Uiso 1 1 calc R

loop_
_atom_site_aniso_label
_atom_site_aniso_U_11
_atom_site_aniso_U_22
_atom_site_aniso_U_33
_atom_site_aniso_U_23
_atom_site_aniso_U_13
_atom_site_aniso_U_12
N3 0.0398(8) 0.0342(8) 0.0350(8) 0.0029(6) 0.0026(6) 0.0015(7)
C17 0.0336(9) 0.0292(9) 0.0321(9) 0.0022(7) 0.0072(7) -0.0025(7)
C16 0.0349(10) 0.0422(10) 0.0343(9) -0.0001(8) 0.0063(7) 0.0029(8)
O1 0.0415(7) 0.0310(6) 0.0439(7) -0.0018(5) 0.0086(5) -0.0063(5)
C2 0.0360(9) 0.0282(8) 0.0349(9) -0.0029(7) 0.0072(7) 0.0012(7)
C8 0.0319(9) 0.0347(9) 0.0335(9) -0.0011(7) 0.0033(7) 0.0010(7)
N1 0.0459(10) 0.0404(9) 0.0634(11) 0.0150(8) -0.0063(8) -0.0022(8)
C15 0.0424(10) 0.0322(9) 0.0345(9) -0.0006(7) 0.0046(8) 0.0008(8)
N2 0.0503(10) 0.0419(9) 0.0582(10) 0.0159(8) -0.0051(8) -0.0039(8)
C18 0.0421(10) 0.0437(10) 0.0335(9) -0.0032(8) 0.0048(8) -0.0002(9)
C14 0.0422(10) 0.0333(9) 0.0408(10) 0.0033(8) 0.0060(8) -0.0022(8)
C23 0.0493(12) 0.0503(11) 0.0538(12) -0.0052(9) 0.0148(10) -0.0019(10)
C1 0.0384(10) 0.0574(12) 0.0389(10) 0.0066(9) 0.0089(8) 0.0041(9)
C3 0.0390(10) 0.0441(10) 0.0429(10) 0.0079(8) 0.0067(8) -0.0061(8)
C5 0.0349(10) 0.0494(11) 0.0605(13) 0.0030(10) -0.0004(9) 0.0062(9)
C6 0.0375(11) 0.0653(13) 0.0549(12) 0.0026(10) 0.0150(9) 0.0010(10)
C4 0.0475(12) 0.0489(11) 0.0491(11) 0.0132(9) -0.0042(9) -0.0005(9)
C13 0.0603(13) 0.0384(10) 0.0541(12) -0.0003(9) 0.0229(10) -0.0020(9)
C19 0.0493(12) 0.0585(12) 0.0545(12) 0.0086(10) -0.0032(10) 0.0020(10)
C12 0.0779(16) 0.0357(10) 0.0624(13) -0.0040(10) 0.0136(12) 0.0047(11)
C20 0.0475(13) 0.0896(18) 0.0557(13) 0.0096(12) -0.0041(10) 0.0082(13)
C22 0.0568(14) 0.0699(15) 0.0632(14) -0.0174(12) 0.0217(11) -0.0198(12)
C9 0.0622(14) 0.0471(11) 0.0694(14) -0.0108(10) 0.0345(11) -0.0090(10)
C21 0.0413(12) 0.106(2) 0.0457(12) -0.0106(12) 0.0039(10) -0.0087(13)
C11 0.0621(14) 0.0523(13) 0.0642(14) -0.0199(11) 0.0107(11) 0.0132(11)
C10 0.0739(17) 0.0688(16) 0.0888(18) -0.0209(13) 0.0498(14) -0.0052(13)

loop_
_atom_type_symbol
_atom_type_description
_atom_type_scat_dispersion_real
_atom_type_scat_dispersion_imag
_atom_type_scat_source
C C 0.0033 0.0016 'International Tables Vol C Tables 4.2.6.8 and 6.1.1.4'
H H 0.0000 0.0000 'International Tables Vol C Tables 4.2.6.8 and 6.1.1.4'
N N 0.0061 0.0033 'International Tables Vol C Tables 4.2.6.8 and 6.1.1.4'
O O 0.0106 0.0060 'International Tables Vol C Tables 4.2.6.8 and 6.1.1.4'

loop_
_geom_angle_atom_site_label_1
_geom_angle_atom_site_label_2
_geom_angle_atom_site_label_3
_geom_angle
C14 N3 N2 110.85(14)
C14 N3 C16 131.34(14)
N2 N3 C16 117.77(14)
O1 C17 C8 107.29(13)
O1 C17 C2 109.70(12)
C8 C17 C2 110.24(13)
O1 C17 C16 108.29(13)
C8 C17 C16 111.38(13)
C2 C17 C16 109.89(13)
N3 C16 C17 113.82(13)
N3 C16 H16A 108.8
C17 C16 H16A 108.8
N3 C16 H16B 108.8
C17 C16 H16B 108.8
H16A C16 H16B 107.7
C17 O1 H1A 109.5
C1 C2 C3 118.01(16)
C1 C2 C17 124.08(15)
C3 C2 C17 117.92(15)
C9 C8 C13 117.86(17)
C9 C8 C17 121.11(15)
C13 C8 C17 121.01(15)
N2 N1 C15 109.44(14)
N1 C15 C14 107.32(15)
N1 C15 C18 121.68(15)
C14 C15 C18 130.98(16)
N1 N2 N3 106.85(14)
C23 C18 C19 118.27(18)
C23 C18 C15 121.26(16)
C19 C18 C15 120.46(17)
N3 C14 C15 105.53(15)
N3 C14 H14 127.2
C15 C14 H14 127.2
C18 C23 C22 120.6(2)
C18 C23 H23 119.7
C22 C23 H23 119.7
C2 C1 C6 120.66(17)
C2 C1 H1 119.7
C6 C1 H1 119.7
C4 C3 C2 121.05(17)
C4 C3 H3 119.5
C2 C3 H3 119.5
C6 C5 C4 119.22(17)
C6 C5 H5 120.4
C4 C5 H5 120.4
C5 C6 C1 120.68(18)
C5 C6 H6 119.7
C1 C6 H6 119.7
C5 C4 C3 120.39(17)
C5 C4 H4 119.8
C3 C4 H4 119.8
C12 C13 C8 121.36(18)
C12 C13 H13 119.3
C8 C13 H13 119.3
C20 C19 C18 120.7(2)
C20 C19 H19 119.6
C18 C19 H19 119.6
C11 C12 C13 120.16(19)
C11 C12 H12 119.9
C13 C12 H12 119.9
C21 C20 C19 120.5(2)
C21 C20 H20 119.8
C19 C20 H20 119.8
C21 C22 C23 120.2(2)
C21 C22 H22 119.9
C23 C22 H22 119.9
C8 C9 C10 120.39(19)
C8 C9 H9 119.8
C10 C9 H9 119.8
C20 C21 C22 119.7(2)
C20 C21 H21 120.1
C22 C21 H21 120.1
C12 C11 C10 119.26(19)
C12 C11 H11 120.4
C10 C11 H11 120.4
C11 C10 C9 121.0(2)
C11 C10 H10 119.5
C9 C10 H10 119.5

loop_
_geom_bond_atom_site_label_1
_geom_bond_atom_site_label_2
_geom_bond_distance
N3 C14 1.339(2)
N3 N2 1.3391(19)
N3 C16 1.458(2)
C17 O1 1.4264(18)
C17 C8 1.527(2)
C17 C2 1.540(2)
C17 C16 1.542(2)
C16 H16A 0.9700
C16 H16B 0.9700
O1 H1A 0.8200
C2 C1 1.382(2)
C2 C3 1.393(2)
C8 C9 1.378(2)
C8 C13 1.379(2)
N1 N2 1.317(2)
N1 C15 1.358(2)
C15 C14 1.371(2)
C15 C18 1.470(2)
C18 C23 1.385(3)
C18 C19 1.390(3)
C14 H14 0.9300
C23 C22 1.386(3)
C23 H23 0.9300
C1 C6 1.387(2)
C1 H1 0.9300
C3 C4 1.379(2)
C3 H3 0.9300
C5 C6 1.375(3)
C5 C4 1.375(3)
C5 H5 0.9300
C6 H6 0.9300
C4 H4 0.9300
C13 C12 1.379(3)
C13 H13 0.9300
C19 C20 1.377(3)
C19 H19 0.9300
C12 C11 1.363(3)
C12 H12 0.9300
C20 C21 1.371(3)
C20 H20 0.9300
C22 C21 1.374(3)
C22 H22 0.9300
C9 C10 1.383(3)
C9 H9 0.9300
C21 H21 0.9300
C11 C10 1.364(3)
C11 H11 0.9300
C10 H10 0.9300

loop_
_geom_torsion_atom_site_label_1
_geom_torsion_atom_site_label_2
_geom_torsion_atom_site_label_3
_geom_torsion_atom_site_label_4
_geom_torsion
C14 N3 C16 C17 62.7(2)
N2 N3 C16 C17 -119.93(16)
O1 C17 C16 N3 -66.48(17)
C8 C17 C16 N3 51.26(18)
C2 C17 C16 N3 173.72(13)
O1 C17 C2 C1 -137.97(16)
C8 C17 C2 C1 104.10(18)
C16 C17 C2 C1 -19.0(2)
O1 C17 C2 C3 42.05(19)
C8 C17 C2 C3 -75.88(18)
C16 C17 C2 C3 160.99(15)
O1 C17 C8 C9 -8.0(2)
C2 C17 C8 C9 111.44(18)
C16 C17 C8 C9 -126.31(18)
O1 C17 C8 C13 173.50(15)
C2 C17 C8 C13 -67.1(2)
C16 C17 C8 C13 55.2(2)
N2 N1 C15 C14 0.2(2)
N2 N1 C15 C18 178.94(15)
C15 N1 N2 N3 0.0(2)
C14 N3 N2 N1 -0.2(2)
C16 N3 N2 N1 -178.10(15)
N1 C15 C18 C23 -167.29(17)
C14 C15 C18 C23 11.1(3)
N1 C15 C18 C19 12.4(3)
C14 C15 C18 C19 -169.22(19)
N2 N3 C14 C15 0.32(19)
C16 N3 C14 C15 177.86(15)
N1 C15 C14 N3 -0.32(19)
C18 C15 C14 N3 -178.88(16)
C19 C18 C23 C22 -1.4(3)
C15 C18 C23 C22 178.25(17)
C3 C2 C1 C6 0.3(3)
C17 C2 C1 C6 -179.72(16)
C1 C2 C3 C4 0.1(3)
C17 C2 C3 C4 -179.91(16)
C4 C5 C6 C1 0.7(3)
C2 C1 C6 C5 -0.7(3)
C6 C5 C4 C3 -0.3(3)
C2 C3 C4 C5 -0.1(3)
C9 C8 C13 C12 1.1(3)
C17 C8 C13 C12 179.64(18)
C23 C18 C19 C20 0.5(3)
C15 C18 C19 C20 -179.15(18)
C8 C13 C12 C11 -0.6(3)
C18 C19 C20 C21 0.7(3)
C18 C23 C22 C21 1.1(3)
C13 C8 C9 C10 -1.0(3)
C17 C8 C9 C10 -179.56(19)
C19 C20 C21 C22 -1.1(3)
C23 C22 C21 C20 0.2(3)
C13 C12 C11 C10 0.0(3)
C12 C11 C10 C9 0.0(4)
C8 C9 C10 C11 0.4(4)
